data_7014290
loop_
_publ_author_name
'Harry Adams'
'Scott Clunas'
'David E. Fenton'
'Sharon E. Spey'

_publ_section_title
;
 The systematic generation of monodentate bridging ethanoates in
 dinuclear nickel(II) complexes of asymmetric compartmental ligands
;
_journal_issue 3
_journal_name_full 'J. Chem. Soc., Dalton Trans.'
_journal_page_first 441
_journal_page_last 448
_journal_year 2002
_chemical_formula_sum 'C29 H40 N6 Ni2 O7 S'
_chemical_formula_weight 734.15
_chemical_name_systematic
; 
? 
;
_space_group_IT_number 2
_symmetry_cell_setting triclinic
_symmetry_space_group_name_Hall '-P 1'
_symmetry_space_group_name_H-M 'P -1'
_atom_sites_solution_hydrogens geom
_atom_sites_solution_primary direct
_atom_sites_solution_secondary difmap
_audit_creation_method SHELXL-97
_cell_angle_alpha 93.728(4)
_cell_angle_beta 96.545(3)
_cell_angle_gamma 111.481(3)
_cell_formula_units_Z 2
_cell_length_a 10.3584(18)
_cell_length_b 11.608(2)
_cell_length_c 14.529(3)
_cell_measurement_reflns_used 45
_cell_measurement_temperature 150(2)
_cell_volume 1604.2(5)
_computing_structure_refinement 'SHELXL-97 (Sheldrick, 1997)'
_computing_structure_solution 'SHELXS-97 (Sheldrick, 1990)'
_diffrn_ambient_temperature 150(2)
_diffrn_measured_fraction_theta_full 0.809
_diffrn_measured_fraction_theta_max 0.809
_diffrn_radiation_monochromator graphite
_diffrn_radiation_source 'fine-focus sealed tube'
_diffrn_radiation_type MoK\a
_diffrn_radiation_wavelength 0.71073
_diffrn_reflns_av_R_equivalents 0.0468
_diffrn_reflns_av_sigmaI/netI 0.0768
_diffrn_reflns_limit_h_max 11
_diffrn_reflns_limit_h_min -13
_diffrn_reflns_limit_k_max 10
_diffrn_reflns_limit_k_min -15
_diffrn_reflns_limit_l_max 18
_diffrn_reflns_limit_l_min -19
_diffrn_reflns_number 7911
_diffrn_reflns_theta_full 28.31
_diffrn_reflns_theta_max 28.31
_diffrn_reflns_theta_min 1.42
_exptl_absorpt_coefficient_mu 1.294
_exptl_absorpt_correction_T_max 0.9264
_exptl_absorpt_correction_T_min 0.5999
_exptl_absorpt_correction_type semi-empirical
_exptl_crystal_colour green
_exptl_crystal_density_diffrn 1.520
_exptl_crystal_density_method 'not measured'
_exptl_crystal_description block
_exptl_crystal_F_000 768
_exptl_crystal_size_max 0.44
_exptl_crystal_size_mid 0.23
_exptl_crystal_size_min 0.06
_refine_diff_density_max 0.906
_refine_diff_density_min -0.909
_refine_diff_density_rms 0.148
_refine_ls_extinction_method none
_refine_ls_goodness_of_fit_ref 1.012
_refine_ls_hydrogen_treatment mixed
_refine_ls_matrix_type full
_refine_ls_number_parameters 410
_refine_ls_number_reflns 6469
_refine_ls_number_restraints 0
_refine_ls_restrained_S_all 1.012
_refine_ls_R_factor_all 0.0795
_refine_ls_R_factor_gt 0.0558
_refine_ls_shift/su_max 0.000
_refine_ls_shift/su_mean 0.000
_refine_ls_structure_factor_coef Fsqd
_refine_ls_weighting_details 'calc w=1/[\s^2^(Fo^2^)+(0.1007P)^2^+0.0000P] where P=(Fo^2^+2Fc^2^)/3'
_refine_ls_weighting_scheme calc
_refine_ls_wR_factor_gt 0.1447
_refine_ls_wR_factor_ref 0.1680
_reflns_number_gt 4607
_reflns_number_total 6469
_reflns_threshold_expression >2sigma(I)
_cod_data_source_file ESI.txt
_cod_data_source_block ifn211a
_cod_depositor_comments
;
The following automatic conversions were performed:
'_symmetry_cell_setting' value 'Triclinic' changed to 'triclinic'
according to '/home/saulius/struct/CIF-dictionaries/cif_core.dic'
dictionary named 'cif_core.dic' version 2.4.1 from 2010-06-29.

Automatic conversion script
Id: cif_fix_enum 1527 2010-12-29 10:47:43Z saulius 
;
_cod_original_sg_symbol_H-M P-1
_cod_database_code 7014290

loop_
_symmetry_equiv_pos_as_xyz
'x, y, z'
'-x, -y, -z'

loop_
_atom_site_label
_atom_site_type_symbol
_atom_site_fract_x
_atom_site_fract_y
_atom_site_fract_z
_atom_site_U_iso_or_equiv
_atom_site_adp_type
_atom_site_occupancy
_atom_site_symmetry_multiplicity
_atom_site_calc_flag
_atom_site_refinement_flags
_atom_site_disorder_assembly
_atom_site_disorder_group
Ni1 Ni 0.52939(5) 0.81009(5) 0.16016(3) 0.01690(16) Uani 1 1 d . . .
Ni2 Ni 0.77430(5) 0.80335(5) 0.30048(3) 0.01690(16) Uani 1 1 d . . .
S1 S 1.17822(13) 1.14497(12) 0.23620(9) 0.0318(3) Uani 1 1 d . . .
O1 O 0.6430(3) 0.8932(3) 0.28518(19) 0.0176(6) Uani 1 1 d . . .
O2 O 0.4206(3) 0.6543(3) 0.21533(19) 0.0197(7) Uani 1 1 d . . .
O3 O 0.6020(3) 0.6415(3) 0.3075(2) 0.0218(7) Uani 1 1 d . . .
O4 O 0.7162(3) 0.7724(3) 0.14918(19) 0.0196(7) Uani 1 1 d . . .
O5 O 0.6875(3) 0.9324(3) 0.0931(2) 0.0249(7) Uani 1 1 d . . .
N1 N 0.4044(4) 0.9104(3) 0.1729(2) 0.0173(8) Uani 1 1 d . . .
N2 N 0.4299(4) 0.7198(4) 0.0266(2) 0.0251(9) Uani 1 1 d . . .
N3 N 0.8847(4) 0.6909(4) 0.3063(3) 0.0206(8) Uani 1 1 d . . .
N4 N 0.8039(4) 0.8462(4) 0.4404(2) 0.0208(8) Uani 1 1 d . . .
N5 N 0.9978(4) 0.5716(4) 0.2735(3) 0.0312(10) Uani 1 1 d . . .
H5A H 1.0429 0.5344 0.2428 0.037 Uiso 1 1 calc R . .
N6 N 0.9492(4) 0.9544(4) 0.2849(3) 0.0228(8) Uani 1 1 d . . .
C1 C 0.6341(4) 0.9800(4) 0.3443(3) 0.0182(9) Uani 1 1 d . . .
C2 C 0.6971(4) 0.9999(4) 0.4386(3) 0.0188(9) Uani 1 1 d . . .
C3 C 0.6871(5) 1.0971(4) 0.4960(3) 0.0245(10) Uani 1 1 d . . .
H3A H 0.7303 1.1120 0.5592 0.029 Uiso 1 1 calc R . .
C4 C 0.6188(5) 1.1715(5) 0.4664(3) 0.0266(11) Uani 1 1 d . . .
C5 C 0.5536(5) 1.1464(5) 0.3738(3) 0.0246(10) Uani 1 1 d . . .
H5B H 0.5025 1.1950 0.3517 0.029 Uiso 1 1 calc R . .
C6 C 0.5612(4) 1.0526(4) 0.3130(3) 0.0198(9) Uani 1 1 d . . .
C7 C 0.4991(5) 1.0398(4) 0.2126(3) 0.0213(10) Uani 1 1 d . . .
H7A H 0.4456 1.0949 0.2064 0.026 Uiso 1 1 calc R . .
H7B H 0.5765 1.0694 0.1750 0.026 Uiso 1 1 calc R . .
C8 C 0.3361(5) 0.9242(5) 0.0809(3) 0.0253(10) Uani 1 1 d . . .
H8A H 0.4098 0.9716 0.0450 0.030 Uiso 1 1 calc R . .
H8B H 0.2780 0.9738 0.0913 0.030 Uiso 1 1 calc R . .
C9 C 0.2442(5) 0.8019(5) 0.0229(3) 0.0248(10) Uani 1 1 d . . .
H9A H 0.1818 0.7491 0.0632 0.030 Uiso 1 1 calc R . .
H9B H 0.1837 0.8202 -0.0272 0.030 Uiso 1 1 calc R . .
C10 C 0.3165(5) 0.7272(4) -0.0215(3) 0.0226(10) Uani 1 1 d . . .
C11 C 0.2641(5) 0.6689(5) -0.1113(3) 0.0277(11) Uani 1 1 d . . .
H11A H 0.1836 0.6768 -0.1442 0.033 Uiso 1 1 calc R . .
C12 C 0.3290(5) 0.5993(5) -0.1529(3) 0.0295(11) Uani 1 1 d . . .
H12A H 0.2948 0.5591 -0.2148 0.035 Uiso 1 1 calc R . .
C13 C 0.4429(5) 0.5895(6) -0.1032(3) 0.0404(14) Uani 1 1 d . . .
H13A H 0.4896 0.5413 -0.1293 0.048 Uiso 1 1 calc R . .
C14 C 0.4896(5) 0.6507(5) -0.0145(3) 0.0317(12) Uani 1 1 d . . .
H14A H 0.5694 0.6432 0.0196 0.038 Uiso 1 1 calc R . .
C15 C 0.9458(5) 0.6541(5) 0.2432(3) 0.0274(11) Uani 1 1 d . . .
H15A H 0.9524 0.6824 0.1834 0.033 Uiso 1 1 calc R . .
C16 C 0.9670(5) 0.5570(5) 0.3609(3) 0.0315(12) Uani 1 1 d . . .
H16A H 0.9906 0.5036 0.4006 0.038 Uiso 1 1 calc R . .
C17 C 0.8981(5) 0.6298(5) 0.3821(3) 0.0273(11) Uani 1 1 d . . .
C18 C 0.8410(5) 0.6509(5) 0.4682(3) 0.0258(10) Uani 1 1 d . . .
H18A H 0.8761 0.6118 0.5187 0.031 Uiso 1 1 calc R . .
H18B H 0.7374 0.6101 0.4565 0.031 Uiso 1 1 calc R . .
C19 C 0.8821(5) 0.7892(5) 0.5001(3) 0.0267(11) Uani 1 1 d . . .
H19A H 0.8640 0.7991 0.5651 0.032 Uiso 1 1 calc R . .
H19B H 0.9838 0.8332 0.4995 0.032 Uiso 1 1 calc R . .
C20 C 0.7680(5) 0.9281(4) 0.4807(3) 0.0223(10) Uani 1 1 d . . .
H20A H 0.7913 0.9429 0.5467 0.027 Uiso 1 1 calc R . .
C21 C 0.6117(6) 1.2775(5) 0.5290(3) 0.0318(12) Uani 1 1 d . . .
H21A H 0.6630 1.2826 0.5911 0.048 Uiso 1 1 calc R . .
H21B H 0.5134 1.2626 0.5340 0.048 Uiso 1 1 calc R . .
H21C H 0.6539 1.3559 0.5026 0.048 Uiso 1 1 calc R . .
C22 C 0.2983(5) 0.8605(5) 0.2346(3) 0.0237(10) Uani 1 1 d . . .
H22A H 0.2421 0.9122 0.2377 0.036 Uiso 1 1 calc R . .
H22B H 0.3453 0.8612 0.2972 0.036 Uiso 1 1 calc R . .
H22C H 0.2370 0.7748 0.2098 0.036 Uiso 1 1 calc R . .
C23 C 0.4760(5) 0.6037(4) 0.2751(3) 0.0203(10) Uani 1 1 d . . .
C24 C 0.3798(5) 0.4857(5) 0.3048(3) 0.0287(11) Uani 1 1 d . . .
H24A H 0.4331 0.4548 0.3502 0.043 Uiso 1 1 calc R . .
H24B H 0.3372 0.4231 0.2503 0.043 Uiso 1 1 calc R . .
H24C H 0.3059 0.5017 0.3335 0.043 Uiso 1 1 calc R . .
C25 C 0.7573(5) 0.8655(5) 0.1034(3) 0.0248(11) Uani 1 1 d . . .
C26 C 0.8864(5) 0.8915(6) 0.0584(3) 0.0349(13) Uani 1 1 d . . .
H26A H 0.9696 0.9279 0.1061 0.052 Uiso 1 1 calc R . .
H26B H 0.8890 0.9500 0.0124 0.052 Uiso 1 1 calc R . .
H26C H 0.8851 0.8135 0.0273 0.052 Uiso 1 1 calc R . .
C27 C 1.0435(5) 1.0332(4) 0.2648(3) 0.0215(10) Uani 1 1 d . . .
C1S C 0.1382(6) 0.4353(5) 0.0692(4) 0.0392(14) Uani 1 1 d . . .
H1S1 H 0.2143 0.4605 0.0313 0.059 Uiso 1 1 calc R . .
H1S2 H 0.0477 0.4078 0.0284 0.059 Uiso 1 1 calc R . .
H1S3 H 0.1433 0.3668 0.1034 0.059 Uiso 1 1 calc R . .
C2S C 0.8867(5) 0.2389(5) 0.2997(4) 0.0355(13) Uani 1 1 d . . .
H2S1 H 0.9082 0.2046 0.3567 0.053 Uiso 1 1 calc R . .
H2S2 H 0.8450 0.1715 0.2482 0.053 Uiso 1 1 calc R . .
H2S3 H 0.8204 0.2792 0.3094 0.053 Uiso 1 1 calc R . .
O1S O 0.1515(3) 0.5365(3) 0.1323(2) 0.0315(8) Uani 1 1 d . . .
H1S H 0.2321 0.5646 0.1637 0.038 Uiso 1 1 calc R . .
O2S O 1.0106(4) 0.3268(4) 0.2777(3) 0.0443(10) Uani 1 1 d . . .
H2S H 1.0566 0.2897 0.2534 0.053 Uiso 1 1 calc R . .

loop_
_atom_site_aniso_label
_atom_site_aniso_U_11
_atom_site_aniso_U_22
_atom_site_aniso_U_33
_atom_site_aniso_U_23
_atom_site_aniso_U_13
_atom_site_aniso_U_12
Ni1 0.0203(3) 0.0165(3) 0.0135(3) -0.0006(2) -0.0006(2) 0.0078(2)
Ni2 0.0192(3) 0.0158(3) 0.0150(3) -0.0001(2) -0.0005(2) 0.0071(2)
S1 0.0291(6) 0.0204(7) 0.0445(7) 0.0039(6) 0.0109(5) 0.0059(5)
O1 0.0231(15) 0.0159(17) 0.0163(13) -0.0033(12) -0.0028(11) 0.0128(13)
O2 0.0225(15) 0.0162(17) 0.0180(14) 0.0024(12) -0.0005(12) 0.0055(13)
O3 0.0245(16) 0.0184(18) 0.0215(15) 0.0031(13) -0.0005(12) 0.0079(14)
O4 0.0209(14) 0.0213(18) 0.0142(13) -0.0004(13) 0.0004(11) 0.0061(13)
O5 0.0290(17) 0.0254(19) 0.0222(15) 0.0060(14) 0.0023(13) 0.0123(16)
N1 0.0201(17) 0.014(2) 0.0202(17) 0.0017(15) -0.0009(14) 0.0102(16)
N2 0.0223(18) 0.032(2) 0.0148(17) -0.0047(16) -0.0035(14) 0.0067(18)
N3 0.0221(18) 0.016(2) 0.0270(19) 0.0024(16) -0.0009(15) 0.0119(16)
N4 0.0204(17) 0.021(2) 0.0149(16) 0.0014(15) -0.0029(14) 0.0027(16)
N5 0.029(2) 0.029(3) 0.041(2) -0.006(2) -0.0026(18) 0.021(2)
N6 0.0257(19) 0.016(2) 0.0262(19) -0.0018(16) -0.0022(16) 0.0096(18)
C1 0.0165(19) 0.018(2) 0.018(2) -0.0027(18) 0.0020(16) 0.0054(18)
C2 0.024(2) 0.017(2) 0.0174(19) 0.0021(17) 0.0029(16) 0.0087(19)
C3 0.032(2) 0.021(3) 0.019(2) -0.0035(19) 0.0006(18) 0.010(2)
C4 0.031(2) 0.023(3) 0.023(2) -0.006(2) 0.0036(19) 0.009(2)
C5 0.029(2) 0.018(3) 0.027(2) -0.0013(19) 0.0031(19) 0.010(2)
C6 0.019(2) 0.018(2) 0.019(2) 0.0003(18) 0.0005(16) 0.0036(19)
C7 0.027(2) 0.015(2) 0.022(2) 0.0031(18) 0.0004(18) 0.010(2)
C8 0.028(2) 0.028(3) 0.018(2) 0.0032(19) -0.0023(18) 0.010(2)
C9 0.028(2) 0.027(3) 0.021(2) 0.0000(19) -0.0061(18) 0.016(2)
C10 0.031(2) 0.017(2) 0.020(2) 0.0051(18) -0.0008(18) 0.008(2)
C11 0.034(3) 0.022(3) 0.022(2) 0.0023(19) -0.0053(19) 0.007(2)
C12 0.038(3) 0.022(3) 0.020(2) -0.0023(19) -0.002(2) 0.004(2)
C13 0.034(3) 0.052(4) 0.026(2) -0.017(2) 0.001(2) 0.011(3)
C14 0.029(2) 0.038(3) 0.024(2) -0.012(2) -0.006(2) 0.014(2)
C15 0.024(2) 0.029(3) 0.028(2) -0.002(2) 0.0033(19) 0.008(2)
C16 0.040(3) 0.024(3) 0.033(3) 0.000(2) -0.007(2) 0.019(2)
C17 0.027(2) 0.025(3) 0.026(2) -0.001(2) -0.0071(19) 0.008(2)
C18 0.039(3) 0.019(3) 0.024(2) 0.0065(19) -0.0038(19) 0.018(2)
C19 0.038(3) 0.027(3) 0.017(2) 0.0019(19) -0.0054(19) 0.019(2)
C20 0.027(2) 0.022(3) 0.0136(19) -0.0009(18) 0.0012(17) 0.006(2)
C21 0.048(3) 0.021(3) 0.029(2) -0.004(2) 0.004(2) 0.017(2)
C22 0.023(2) 0.022(3) 0.024(2) -0.0013(19) 0.0030(18) 0.007(2)
C23 0.028(2) 0.014(2) 0.0176(19) -0.0036(17) 0.0050(17) 0.0068(19)
C24 0.033(3) 0.018(3) 0.031(2) 0.007(2) 0.002(2) 0.005(2)
C25 0.024(2) 0.028(3) 0.0154(19) -0.0017(19) 0.0005(17) 0.003(2)
C26 0.030(3) 0.046(4) 0.027(2) 0.004(2) 0.011(2) 0.010(2)
C27 0.026(2) 0.017(2) 0.021(2) -0.0018(18) -0.0014(18) 0.009(2)
C1S 0.042(3) 0.034(3) 0.030(3) -0.009(2) -0.002(2) 0.005(3)
C2S 0.029(3) 0.039(3) 0.036(3) 0.013(2) 0.001(2) 0.009(2)
O1S 0.0238(16) 0.031(2) 0.0324(18) -0.0023(16) -0.0029(14) 0.0046(15)
O2S 0.038(2) 0.033(2) 0.069(3) 0.010(2) 0.023(2) 0.0164(18)

loop_
_atom_type_symbol
_atom_type_description
_atom_type_scat_dispersion_real
_atom_type_scat_dispersion_imag
_atom_type_scat_source
C C 0.0033 0.0016 'International Tables Vol C Tables 4.2.6.8 and 6.1.1.4'
H H 0.0000 0.0000 'International Tables Vol C Tables 4.2.6.8 and 6.1.1.4'
N N 0.0061 0.0033 'International Tables Vol C Tables 4.2.6.8 and 6.1.1.4'
O O 0.0106 0.0060 'International Tables Vol C Tables 4.2.6.8 and 6.1.1.4'
Ni Ni 0.3393 1.1124 'International Tables Vol C Tables 4.2.6.8 and 6.1.1.4'
S S 0.1246 0.1234 'International Tables Vol C Tables 4.2.6.8 and 6.1.1.4'

loop_
_geom_angle_atom_site_label_1
_geom_angle_atom_site_label_2
_geom_angle_atom_site_label_3
_geom_angle
_geom_angle_site_symmetry_1
_geom_angle_site_symmetry_3
_geom_angle_publ_flag
O1 Ni1 O2 92.08(12) . . ?
O1 Ni1 N1 90.21(13) . . ?
O2 Ni1 N1 100.76(14) . . ?
O1 Ni1 N2 173.87(13) . . ?
O2 Ni1 N2 89.23(14) . . ?
N1 Ni1 N2 95.43(15) . . ?
O1 Ni1 O5 89.73(12) . . ?
O2 Ni1 O5 158.62(13) . . ?
N1 Ni1 O5 100.54(14) . . ?
N2 Ni1 O5 86.89(14) . . ?
O1 Ni1 O4 80.04(11) . . ?
O2 Ni1 O4 98.04(12) . . ?
N1 Ni1 O4 159.10(14) . . ?
N2 Ni1 O4 93.86(13) . . ?
O5 Ni1 O4 61.31(12) . . ?
O1 Ni1 C25 85.54(13) . . ?
O2 Ni1 C25 128.65(15) . . ?
N1 Ni1 C25 130.49(16) . . ?
N2 Ni1 C25 88.97(14) . . ?
O5 Ni1 C25 30.34(15) . . ?
O4 Ni1 C25 31.04(14) . . ?
O1 Ni2 N4 90.39(14) . . ?
O1 Ni2 N3 171.89(13) . . ?
N4 Ni2 N3 94.01(15) . . ?
O1 Ni2 N6 94.93(14) . . ?
N4 Ni2 N6 92.68(15) . . ?
N3 Ni2 N6 91.68(15) . . ?
O1 Ni2 O3 88.21(13) . . ?
N4 Ni2 O3 91.14(13) . . ?
N3 Ni2 O3 84.90(14) . . ?
N6 Ni2 O3 175.04(14) . . ?
O1 Ni2 O4 79.82(11) . . ?
N4 Ni2 O4 170.19(14) . . ?
N3 Ni2 O4 95.63(13) . . ?
N6 Ni2 O4 88.91(13) . . ?
O3 Ni2 O4 87.86(11) . . ?
C1 O1 Ni2 127.7(3) . . ?
C1 O1 Ni1 131.3(3) . . ?
Ni2 O1 Ni1 100.95(12) . . ?
C23 O2 Ni1 124.0(3) . . ?
C23 O3 Ni2 133.9(3) . . ?
C25 O4 Ni1 88.0(3) . . ?
C25 O4 Ni2 118.2(3) . . ?
Ni1 O4 Ni2 91.09(11) . . ?
C25 O5 Ni1 90.3(3) . . ?
C22 N1 C8 110.1(3) . . ?
C22 N1 C7 108.9(3) . . ?
C8 N1 C7 105.0(3) . . ?
C22 N1 Ni1 113.4(3) . . ?
C8 N1 Ni1 112.2(3) . . ?
C7 N1 Ni1 106.7(3) . . ?
C14 N2 C10 117.1(4) . . ?
C14 N2 Ni1 115.9(3) . . ?
C10 N2 Ni1 126.9(3) . . ?
C15 N3 C17 106.6(4) . . ?
C15 N3 Ni2 130.7(3) . . ?
C17 N3 Ni2 122.6(3) . . ?
C20 N4 C19 116.7(4) . . ?
C20 N4 Ni2 123.8(3) . . ?
C19 N4 Ni2 119.3(3) . . ?
C15 N5 C16 105.9(4) . . ?
C27 N6 Ni2 171.6(4) . . ?
O1 C1 C6 119.0(4) . . ?
O1 C1 C2 121.1(4) . . ?
C6 C1 C2 119.9(4) . . ?
C3 C2 C1 117.5(4) . . ?
C3 C2 C20 117.0(4) . . ?
C1 C2 C20 125.5(4) . . ?
C4 C3 C2 123.8(4) . . ?
C3 C4 C5 117.1(4) . . ?
C3 C4 C21 122.9(4) . . ?
C5 C4 C21 120.0(4) . . ?
C6 C5 C4 121.9(5) . . ?
C1 C6 C5 119.8(4) . . ?
C1 C6 C7 121.9(4) . . ?
C5 C6 C7 118.2(4) . . ?
N1 C7 C6 114.7(4) . . ?
N1 C8 C9 114.5(4) . . ?
C10 C9 C8 117.4(4) . . ?
N2 C10 C11 122.0(4) . . ?
N2 C10 C9 118.9(4) . . ?
C11 C10 C9 119.0(4) . . ?
C12 C11 C10 119.7(5) . . ?
C13 C12 C11 118.2(4) . . ?
C12 C13 C14 118.7(5) . . ?
N2 C14 C13 124.1(5) . . ?
N3 C15 N5 111.3(4) . . ?
C17 C16 N5 108.7(5) . . ?
C16 C17 N3 107.5(4) . . ?
C16 C17 C18 131.5(5) . . ?
N3 C17 C18 121.1(4) . . ?
C17 C18 C19 112.4(4) . . ?
N4 C19 C18 112.1(4) . . ?
N4 C20 C2 127.7(4) . . ?
O3 C23 O2 125.7(4) . . ?
O3 C23 C24 117.9(4) . . ?
O2 C23 C24 116.4(4) . . ?
O5 C25 O4 120.2(4) . . ?
O5 C25 C26 120.0(5) . . ?
O4 C25 C26 119.8(5) . . ?
O5 C25 Ni1 59.4(2) . . ?
O4 C25 Ni1 61.0(2) . . ?
C26 C25 Ni1 173.5(3) . . ?
N6 C27 S1 179.7(5) . . ?

loop_
_geom_bond_atom_site_label_1
_geom_bond_atom_site_label_2
_geom_bond_distance
_geom_bond_site_symmetry_2
_geom_bond_publ_flag
Ni1 O1 2.017(3) . ?
Ni1 O2 2.021(3) . ?
Ni1 N1 2.049(4) . ?
Ni1 N2 2.101(3) . ?
Ni1 O5 2.119(3) . ?
Ni1 O4 2.155(3) . ?
Ni1 C25 2.463(5) . ?
Ni2 O1 1.997(3) . ?
Ni2 N4 2.022(3) . ?
Ni2 N3 2.026(4) . ?
Ni2 N6 2.056(4) . ?
Ni2 O3 2.082(3) . ?
Ni2 O4 2.182(3) . ?
S1 C27 1.637(5) . ?
O1 C1 1.318(5) . ?
O2 C23 1.276(5) . ?
O3 C23 1.237(5) . ?
O4 C25 1.271(6) . ?
O5 C25 1.244(6) . ?
N1 C22 1.474(5) . ?
N1 C8 1.485(5) . ?
N1 C7 1.493(6) . ?
N2 C14 1.328(6) . ?
N2 C10 1.330(6) . ?
N3 C15 1.305(6) . ?
N3 C17 1.369(6) . ?
N4 C20 1.273(6) . ?
N4 C19 1.467(6) . ?
N5 C15 1.333(7) . ?
N5 C16 1.351(7) . ?
N6 C27 1.150(6) . ?
C1 C6 1.388(7) . ?
C1 C2 1.414(6) . ?
C2 C3 1.402(6) . ?
C2 C20 1.421(7) . ?
C3 C4 1.363(7) . ?
C4 C5 1.397(6) . ?
C4 C21 1.510(6) . ?
C5 C6 1.388(6) . ?
C6 C7 1.501(6) . ?
C8 C9 1.517(6) . ?
C9 C10 1.497(6) . ?
C10 C11 1.383(6) . ?
C11 C12 1.377(7) . ?
C12 C13 1.357(7) . ?
C13 C14 1.374(6) . ?
C16 C17 1.334(7) . ?
C17 C18 1.486(6) . ?
C18 C19 1.526(7) . ?
C23 C24 1.494(6) . ?
C25 C26 1.496(6) . ?
C1S O1S 1.398(6) . ?
C2S O2S 1.403(6) . ?

loop_
_geom_torsion_atom_site_label_1
_geom_torsion_atom_site_label_2
_geom_torsion_atom_site_label_3
_geom_torsion_atom_site_label_4
_geom_torsion
_geom_torsion_site_symmetry_1
_geom_torsion_site_symmetry_2
_geom_torsion_site_symmetry_3
_geom_torsion_site_symmetry_4
_geom_torsion_publ_flag
N4 Ni2 O1 C1 21.2(4) . . . . ?
N3 Ni2 O1 C1 144.1(9) . . . . ?
N6 Ni2 O1 C1 -71.5(4) . . . . ?
O3 Ni2 O1 C1 112.3(3) . . . . ?
O4 Ni2 O1 C1 -159.5(4) . . . . ?
N4 Ni2 O1 Ni1 -156.92(15) . . . . ?
N3 Ni2 O1 Ni1 -34.0(10) . . . . ?
N6 Ni2 O1 Ni1 110.36(14) . . . . ?
O3 Ni2 O1 Ni1 -65.79(13) . . . . ?
O4 Ni2 O1 Ni1 22.36(12) . . . . ?
O2 Ni1 O1 C1 -102.9(4) . . . . ?
N1 Ni1 O1 C1 -2.1(4) . . . . ?
N2 Ni1 O1 C1 155.0(13) . . . . ?
O5 Ni1 O1 C1 98.5(4) . . . . ?
O4 Ni1 O1 C1 159.3(4) . . . . ?
C25 Ni1 O1 C1 128.5(4) . . . . ?
O2 Ni1 O1 Ni2 75.17(14) . . . . ?
N1 Ni1 O1 Ni2 175.95(14) . . . . ?
N2 Ni1 O1 Ni2 -27.0(14) . . . . ?
O5 Ni1 O1 Ni2 -83.52(14) . . . . ?
O4 Ni1 O1 Ni2 -22.63(13) . . . . ?
C25 Ni1 O1 Ni2 -53.44(16) . . . . ?
O1 Ni1 O2 C23 -42.7(3) . . . . ?
N1 Ni1 O2 C23 -133.3(3) . . . . ?
N2 Ni1 O2 C23 131.3(3) . . . . ?
O5 Ni1 O2 C23 51.9(5) . . . . ?
O4 Ni1 O2 C23 37.6(3) . . . . ?
C25 Ni1 O2 C23 43.3(3) . . . . ?
O1 Ni2 O3 C23 28.2(4) . . . . ?
N4 Ni2 O3 C23 118.6(4) . . . . ?
N3 Ni2 O3 C23 -147.5(4) . . . . ?
N6 Ni2 O3 C23 -101.0(16) . . . . ?
O4 Ni2 O3 C23 -51.6(4) . . . . ?
O1 Ni1 O4 C25 -98.0(2) . . . . ?
O2 Ni1 O4 C25 171.3(2) . . . . ?
N1 Ni1 O4 C25 -34.7(4) . . . . ?
N2 Ni1 O4 C25 81.5(3) . . . . ?
O5 Ni1 O4 C25 -2.8(2) . . . . ?
O1 Ni1 O4 Ni2 20.23(11) . . . . ?
O2 Ni1 O4 Ni2 -70.47(12) . . . . ?
N1 Ni1 O4 Ni2 83.5(4) . . . . ?
N2 Ni1 O4 Ni2 -160.24(14) . . . . ?
O5 Ni1 O4 Ni2 115.44(15) . . . . ?
C25 Ni1 O4 Ni2 118.2(3) . . . . ?
O1 Ni2 O4 C25 67.8(3) . . . . ?
N4 Ni2 O4 C25 72.1(9) . . . . ?
N3 Ni2 O4 C25 -119.0(3) . . . . ?
N6 Ni2 O4 C25 -27.4(3) . . . . ?
O3 Ni2 O4 C25 156.4(3) . . . . ?
O1 Ni2 O4 Ni1 -20.46(12) . . . . ?
N4 Ni2 O4 Ni1 -16.2(8) . . . . ?
N3 Ni2 O4 Ni1 152.76(14) . . . . ?
N6 Ni2 O4 Ni1 -115.66(14) . . . . ?
O3 Ni2 O4 Ni1 68.10(12) . . . . ?
O1 Ni1 O5 C25 81.6(3) . . . . ?
O2 Ni1 O5 C25 -13.4(5) . . . . ?
N1 Ni1 O5 C25 171.8(3) . . . . ?
N2 Ni1 O5 C25 -93.3(3) . . . . ?
O4 Ni1 O5 C25 2.8(2) . . . . ?
O1 Ni1 N1 C22 -78.6(3) . . . . ?
O2 Ni1 N1 C22 13.5(3) . . . . ?
N2 Ni1 N1 C22 103.8(3) . . . . ?
O5 Ni1 N1 C22 -168.4(3) . . . . ?
O4 Ni1 N1 C22 -140.2(3) . . . . ?
C25 Ni1 N1 C22 -162.9(2) . . . . ?
O1 Ni1 N1 C8 155.8(3) . . . . ?
O2 Ni1 N1 C8 -112.0(3) . . . . ?
N2 Ni1 N1 C8 -21.8(3) . . . . ?
O5 Ni1 N1 C8 66.0(3) . . . . ?
O4 Ni1 N1 C8 94.2(4) . . . . ?
C25 Ni1 N1 C8 71.5(3) . . . . ?
O1 Ni1 N1 C7 41.3(3) . . . . ?
O2 Ni1 N1 C7 133.5(3) . . . . ?
N2 Ni1 N1 C7 -136.3(3) . . . . ?
O5 Ni1 N1 C7 -48.4(3) . . . . ?
O4 Ni1 N1 C7 -20.3(5) . . . . ?
C25 Ni1 N1 C7 -43.0(3) . . . . ?
O1 Ni1 N2 C14 16.5(16) . . . . ?
O2 Ni1 N2 C14 -85.8(4) . . . . ?
N1 Ni1 N2 C14 173.5(4) . . . . ?
O5 Ni1 N2 C14 73.2(4) . . . . ?
O4 Ni1 N2 C14 12.2(4) . . . . ?
C25 Ni1 N2 C14 42.9(4) . . . . ?
O1 Ni1 N2 C10 -161.7(12) . . . . ?
O2 Ni1 N2 C10 96.0(4) . . . . ?
N1 Ni1 N2 C10 -4.8(4) . . . . ?
O5 Ni1 N2 C10 -105.1(4) . . . . ?
O4 Ni1 N2 C10 -166.0(4) . . . . ?
C25 Ni1 N2 C10 -135.3(4) . . . . ?
O1 Ni2 N3 C15 78.8(11) . . . . ?
N4 Ni2 N3 C15 -158.5(4) . . . . ?
N6 Ni2 N3 C15 -65.7(4) . . . . ?
O3 Ni2 N3 C15 110.7(4) . . . . ?
O4 Ni2 N3 C15 23.4(4) . . . . ?
O1 Ni2 N3 C17 -95.8(10) . . . . ?
N4 Ni2 N3 C17 26.9(4) . . . . ?
N6 Ni2 N3 C17 119.7(4) . . . . ?
O3 Ni2 N3 C17 -63.9(4) . . . . ?
O4 Ni2 N3 C17 -151.2(3) . . . . ?
O1 Ni2 N4 C20 -14.3(4) . . . . ?
N3 Ni2 N4 C20 172.5(4) . . . . ?
N6 Ni2 N4 C20 80.6(4) . . . . ?
O3 Ni2 N4 C20 -102.5(4) . . . . ?
O4 Ni2 N4 C20 -18.5(10) . . . . ?
O1 Ni2 N4 C19 171.3(3) . . . . ?
N3 Ni2 N4 C19 -1.8(3) . . . . ?
N6 Ni2 N4 C19 -93.7(3) . . . . ?
O3 Ni2 N4 C19 83.1(3) . . . . ?
O4 Ni2 N4 C19 167.2(7) . . . . ?
O1 Ni2 N6 C27 -94(3) . . . . ?
N4 Ni2 N6 C27 176(3) . . . . ?
N3 Ni2 N6 C27 82(3) . . . . ?
O3 Ni2 N6 C27 35(4) . . . . ?
O4 Ni2 N6 C27 -14(3) . . . . ?
Ni2 O1 C1 C6 164.4(3) . . . . ?
Ni1 O1 C1 C6 -18.0(6) . . . . ?
Ni2 O1 C1 C2 -15.7(6) . . . . ?
Ni1 O1 C1 C2 161.9(3) . . . . ?
O1 C1 C2 C3 177.8(4) . . . . ?
C6 C1 C2 C3 -2.3(6) . . . . ?
O1 C1 C2 C20 -3.4(7) . . . . ?
C6 C1 C2 C20 176.5(4) . . . . ?
C1 C2 C3 C4 0.9(7) . . . . ?
C20 C2 C3 C4 -178.0(4) . . . . ?
C2 C3 C4 C5 1.2(7) . . . . ?
C2 C3 C4 C21 -178.7(5) . . . . ?
C3 C4 C5 C6 -2.1(7) . . . . ?
C21 C4 C5 C6 177.9(5) . . . . ?
O1 C1 C6 C5 -178.5(4) . . . . ?
C2 C1 C6 C5 1.6(6) . . . . ?
O1 C1 C6 C7 -3.4(6) . . . . ?
C2 C1 C6 C7 176.7(4) . . . . ?
C4 C5 C6 C1 0.7(7) . . . . ?
C4 C5 C6 C7 -174.6(4) . . . . ?
C22 N1 C7 C6 51.9(5) . . . . ?
C8 N1 C7 C6 169.8(4) . . . . ?
Ni1 N1 C7 C6 -70.9(4) . . . . ?
C1 C6 C7 N1 53.8(6) . . . . ?
C5 C6 C7 N1 -131.1(4) . . . . ?
C22 N1 C8 C9 -68.5(5) . . . . ?
C7 N1 C8 C9 174.4(4) . . . . ?
Ni1 N1 C8 C9 58.9(4) . . . . ?
N1 C8 C9 C10 -73.6(5) . . . . ?
C14 N2 C10 C11 -1.8(7) . . . . ?
Ni1 N2 C10 C11 176.4(3) . . . . ?
C14 N2 C10 C9 178.8(4) . . . . ?
Ni1 N2 C10 C9 -3.0(6) . . . . ?
C8 C9 C10 N2 39.9(6) . . . . ?
C8 C9 C10 C11 -139.6(4) . . . . ?
N2 C10 C11 C12 0.9(7) . . . . ?
C9 C10 C11 C12 -179.7(5) . . . . ?
C10 C11 C12 C13 0.5(8) . . . . ?
C11 C12 C13 C14 -0.9(8) . . . . ?
C10 N2 C14 C13 1.4(8) . . . . ?
Ni1 N2 C14 C13 -177.0(4) . . . . ?
C12 C13 C14 N2 0.0(9) . . . . ?
C17 N3 C15 N5 0.4(5) . . . . ?
Ni2 N3 C15 N5 -174.9(3) . . . . ?
C16 N5 C15 N3 -0.2(6) . . . . ?
C15 N5 C16 C17 -0.1(6) . . . . ?
N5 C16 C17 N3 0.3(6) . . . . ?
N5 C16 C17 C18 -179.4(5) . . . . ?
C15 N3 C17 C16 -0.4(5) . . . . ?
Ni2 N3 C17 C16 175.3(3) . . . . ?
C15 N3 C17 C18 179.4(4) . . . . ?
Ni2 N3 C17 C18 -4.9(6) . . . . ?
C16 C17 C18 C19 131.6(6) . . . . ?
N3 C17 C18 C19 -48.2(6) . . . . ?
C20 N4 C19 C18 142.8(4) . . . . ?
Ni2 N4 C19 C18 -42.4(5) . . . . ?
C17 C18 C19 N4 73.7(5) . . . . ?
C19 N4 C20 C2 177.4(4) . . . . ?
Ni2 N4 C20 C2 2.9(7) . . . . ?
C3 C2 C20 N4 -170.9(5) . . . . ?
C1 C2 C20 N4 10.3(8) . . . . ?
Ni2 O3 C23 O2 9.4(7) . . . . ?
Ni2 O3 C23 C24 -173.3(3) . . . . ?
Ni1 O2 C23 O3 -0.1(6) . . . . ?
Ni1 O2 C23 C24 -177.4(3) . . . . ?
Ni1 O5 C25 O4 -4.9(4) . . . . ?
Ni1 O5 C25 C26 172.5(4) . . . . ?
Ni1 O4 C25 O5 4.8(4) . . . . ?
Ni2 O4 C25 O5 -85.3(4) . . . . ?
Ni1 O4 C25 C26 -172.5(4) . . . . ?
Ni2 O4 C25 C26 97.3(4) . . . . ?
Ni2 O4 C25 Ni1 -90.1(2) . . . . ?
O1 Ni1 C25 O5 -97.1(3) . . . . ?
O2 Ni1 C25 O5 173.8(2) . . . . ?
N1 Ni1 C25 O5 -10.7(3) . . . . ?
N2 Ni1 C25 O5 85.6(3) . . . . ?
O4 Ni1 C25 O5 -175.2(4) . . . . ?
O1 Ni1 C25 O4 78.1(2) . . . . ?
O2 Ni1 C25 O4 -11.0(3) . . . . ?
N1 Ni1 C25 O4 164.5(2) . . . . ?
N2 Ni1 C25 O4 -99.2(2) . . . . ?
O5 Ni1 C25 O4 175.2(4) . . . . ?
O1 Ni1 C25 C26 177(4) . . . . ?
O2 Ni1 C25 C26 88(4) . . . . ?
N1 Ni1 C25 C26 -97(4) . . . . ?
N2 Ni1 C25 C26 -1(4) . . . . ?
O5 Ni1 C25 C26 -86(4) . . . . ?
O4 Ni1 C25 C26 99(4) . . . . ?
Ni2 N6 C27 S1 -82(100) . . . . ?
